data_2242158
loop_
_publ_author_name
'Wu, Yun-Deng'
'Liu, Xiao-Hong'
'Xu, Jian'
'Zhang, Si-Han'
'Shen, Kun'
'Sun, Ling'
'He, Yong-Mei'
'Ma, Yan'
'Zhang, Ai-Hua'

_publ_section_title
;
 Crystal structure of an apremilast ethanol hemisolvate hemihydrate
 solvatomorph
;
_journal_coeditor_code WM5386
_journal_issue 6
_journal_name_full 'Acta Crystallographica Section E'
_journal_page_first 821
_journal_page_last 824
_journal_paper_doi 10.1107/S2056989017006661
_journal_volume 73
_journal_year 2017
_chemical_formula_iupac 'C22 H24 N2 O7 S, 0.5C2 H6 O, 0.5H2 O'
_chemical_formula_moiety 'C22 H24 N2 O7 S, 0.5(C2 H6 O), 0.5(H2 O)'
_chemical_formula_sum 'C23 H28 N2 O8 S'
_chemical_formula_weight 492.53
_chemical_name_systematic
'(<i>S</i>)-4-Acetamido-2-[1-(3-ethoxy-4-methoxyphenyl)-2-(methylsulfonyl)ethyl]isoindoline-1,3-dione ethanol hemisolvate hemihydrate'
_space_group_crystal_system tetragonal
_space_group_IT_number 92
_space_group_name_Hall 'P 4abw 2nw'
_space_group_name_H-M_alt 'P 41 21 2'
_symmetry_space_group_name_Hall 'P 4abw 2nw'
_symmetry_space_group_name_H-M 'P 41 21 2'
_atom_sites_solution_hydrogens mixed
_audit_creation_method
;
Olex2 1.2-beta
(compiled 2017.03.28 svn.r3405 for OlexSys, GUI svn.r5335)
;
_cell_angle_alpha 90
_cell_angle_beta 90
_cell_angle_gamma 90
_cell_formula_units_Z 8
_cell_length_a 12.9905(18)
_cell_length_b 12.9905(18)
_cell_length_c 29.942(6)
_cell_measurement_reflns_used 2016
_cell_measurement_temperature 298
_cell_measurement_theta_max 20
_cell_measurement_theta_min 2
_cell_volume 5052.8(14)
_computing_cell_refinement
;
SAINT (Bruker, 2009)
;
_computing_data_collection
;
APEX2 (Bruker, 2009)
;
_computing_data_reduction
;
SAINT (Bruker, 2009)
;
_computing_molecular_graphics
;
<i>OLEX2</i> (Dolomanov <i>et al.</i>,  2009)
;
_computing_publication_material
;
<i>OLEX2</i> (Dolomanov <i>et al.</i>,  2009)
;
_computing_structure_refinement
;
SHELXL2014 (Sheldrick, 2015b)
;
_computing_structure_solution
;
SHELXT (Sheldrick, 2015a)
;
_diffrn_ambient_temperature 298
_diffrn_measured_fraction_theta_full 0.998
_diffrn_measured_fraction_theta_max 0.998
_diffrn_measurement_device_type 'Bruker P4'
_diffrn_measurement_method '\w scans'
_diffrn_radiation_type MoK\a
_diffrn_radiation_wavelength 0.71073
_diffrn_reflns_av_R_equivalents 0.0790
_diffrn_reflns_limit_h_max 15
_diffrn_reflns_limit_h_min 0
_diffrn_reflns_limit_k_max 15
_diffrn_reflns_limit_k_min 0
_diffrn_reflns_limit_l_max 35
_diffrn_reflns_limit_l_min -35
_diffrn_reflns_number 9575
_diffrn_reflns_theta_full 24.864
_diffrn_reflns_theta_max 24.864
_diffrn_reflns_theta_min 1.709
_diffrn_standards_decay_% 1
_diffrn_standards_interval_count 60
_diffrn_standards_number 1
_exptl_absorpt_coefficient_mu 0.176
_exptl_absorpt_correction_type none
_exptl_crystal_colour colourless
_exptl_crystal_density_diffrn 1.295
_exptl_crystal_description block
_exptl_crystal_F_000 2080
_exptl_crystal_size_max 0.3
_exptl_crystal_size_mid 0.3
_exptl_crystal_size_min 0.2
_refine_diff_density_max 0.615
_refine_diff_density_min -0.303
_refine_ls_abs_structure_details
;
Flack <i>x</i> determined using 833 quotients
[(<i>I</i>^+^)-(<i>I</i>^-^)]/[(<i>I</i>^+^)+(<i>I</i>^-^)]
(Parsons <i>et al.</i>,  2013)
;
_refine_ls_abs_structure_Flack 0.15(8)
_refine_ls_extinction_method none
_refine_ls_goodness_of_fit_ref 1.045
_refine_ls_hydrogen_treatment constr
_refine_ls_matrix_type full
_refine_ls_number_parameters 329
_refine_ls_number_reflns 4390
_refine_ls_number_restraints 30
_refine_ls_restrained_S_all 1.062
_refine_ls_R_factor_all 0.1141
_refine_ls_R_factor_gt 0.0661
_refine_ls_shift/su_max 0.000
_refine_ls_shift/su_mean 0.000
_refine_ls_structure_factor_coef Fsqd
_refine_ls_weighting_details 'w=1/[\s^2^(Fo^2^)+(0.0992P)^2^] where P=(Fo^2^+2Fc^2^)/3'
_refine_ls_weighting_scheme calc
_refine_ls_wR_factor_gt 0.1545
_refine_ls_wR_factor_ref 0.1831
_reflns_number_gt 2811
_reflns_number_total 4390
_reflns_threshold_expression 'I > 2\s(I)'
_cod_data_source_file wm5386sup1.cif
_cod_data_source_block I
_cod_original_cell_volume 5052.8(17)
_cod_database_code 2242158
_shelx_space_group_comment
;
The symmetry employed for this shelxl refinement is uniquely defined
by the following loop, which should always be used as a source of
symmetry information in preference to the above space-group names.
They are only intended as comments.
;

loop_
_space_group_symop_operation_xyz
'x, y, z'
'-y+1/2, x+1/2, z+1/4'
'-x, -y, z+1/2'
'y+1/2, -x+1/2, z+3/4'
'x+1/2, -y+1/2, -z+3/4'
'y, x, -z'
'-x+1/2, y+1/2, -z+1/4'
'-y, -x, -z+1/2'

loop_
_atom_site_type_symbol
_atom_site_label
_atom_site_fract_x
_atom_site_fract_y
_atom_site_fract_z
_atom_site_U_iso_or_equiv
_atom_site_adp_type
_atom_site_calc_flag
_atom_site_occupancy
_atom_site_disorder_assembly
_atom_site_disorder_group
S S1 0.89768(15) 0.65667(14) 0.46183(6) 0.0537(5) Uani d 1 . .
O O3 0.9782(4) 0.7422(4) 0.33313(15) 0.0565(12) Uani d 1 . .
O O6 1.2492(4) 1.0317(4) 0.51740(15) 0.0650(15) Uani d 1 . .
O O5 0.8948(4) 0.9600(4) 0.44709(16) 0.0618(14) Uani d 1 . .
O O1 0.8059(4) 0.7045(4) 0.44502(17) 0.0690(14) Uani d 1 . .
O O2 0.9386(4) 0.5729(4) 0.43657(18) 0.0728(16) Uani d 1 . .
O O4 0.6990(5) 0.8281(4) 0.21258(18) 0.0774(16) Uani d 1 . .
O O7 1.3846(4) 1.0504(4) 0.45344(16) 0.0660(14) Uani d 1 . .
N N1 0.9578(4) 0.8403(4) 0.39684(16) 0.0425(12) Uani d 1 . .
N N2 0.8221(4) 0.8054(5) 0.26522(17) 0.0544(15) Uani d 1 . .
H H2 0.8764 0.7699 0.2710 0.065 Uiso d 1 . .
C C3 0.9329(5) 0.8089(5) 0.3537(2) 0.0418(14) Uani d 1 . .
C C2 1.0379(5) 0.7928(5) 0.4242(2) 0.0441(15) Uani d 1 . .
H H2A 1.0637 0.7333 0.4075 0.053 Uiso calc 1 . .
C C12 0.8912(5) 0.9175(5) 0.4107(2) 0.0487(16) Uani d 1 . .
C C11 0.8173(5) 0.9376(5) 0.3739(2) 0.0452(15) Uani d 1 . .
C C13 1.1290(5) 0.8638(5) 0.4319(2) 0.0455(16) Uani d 1 . .
C C14 1.1440(5) 0.9163(5) 0.4720(2) 0.0512(17) Uani d 1 . .
H H14 1.0952 0.9100 0.4945 0.061 Uiso calc 1 . .
C C4 0.8437(5) 0.8713(5) 0.3392(2) 0.0451(16) Uani d 1 . .
C C8 0.7059(5) 0.9390(5) 0.2964(3) 0.0572(18) Uani d 1 . .
H H8 0.6670 0.9408 0.2703 0.069 Uiso calc 1 . .
C C5 0.7893(5) 0.8709(5) 0.2996(2) 0.0477(16) Uani d 1 . .
C C1 0.9941(5) 0.7515(5) 0.4684(2) 0.0467(15) Uani d 1 . .
H H1A 0.9657 0.8086 0.4853 0.056 Uiso calc 1 . .
H H1B 1.0501 0.7225 0.4858 0.056 Uiso calc 1 . .
C C20 1.2874(5) 0.9370(6) 0.4048(2) 0.0575(18) Uani d 1 . .
H H20 1.3353 0.9435 0.3819 0.069 Uiso calc 1 . .
C C6 0.7810(7) 0.7888(6) 0.2243(2) 0.0599(19) Uani d 1 . .
C C18 1.3020(5) 0.9885(5) 0.4443(3) 0.0533(18) Uani d 1 . .
C C15 1.2291(5) 0.9771(5) 0.4791(2) 0.0504(17) Uani d 1 . .
C C21 1.2011(6) 0.8752(5) 0.3988(2) 0.0571(19) Uani d 1 . .
H H21 1.1921 0.8409 0.3718 0.069 Uiso calc 1 . .
C C10 0.7368(5) 1.0042(6) 0.3713(3) 0.0585(18) Uani d 1 . .
H H10 0.7199 1.0481 0.3947 0.070 Uiso calc 1 . .
C C16 1.1741(5) 1.0248(6) 0.5523(2) 0.065(2) Uani d 1 . .
H H16A 1.1668 0.9539 0.5619 0.078 Uiso calc 1 . .
H H16B 1.1078 1.0488 0.5417 0.078 Uiso calc 1 . .
C C9 0.6809(6) 1.0032(6) 0.3313(3) 0.067(2) Uani d 1 . .
H H9 0.6249 1.0473 0.3282 0.081 Uiso calc 1 . .
C C7 0.8411(6) 0.7188(7) 0.1951(2) 0.076(2) Uani d 1 . .
H H7A 0.9067 0.7050 0.2086 0.114 Uiso d 1 . .
H H7B 0.8513 0.7508 0.1665 0.114 Uiso d 1 . .
H H7C 0.8043 0.6553 0.1912 0.114 Uiso d 1 . .
C C22 0.8740(7) 0.6177(7) 0.5166(2) 0.083(3) Uani d 1 . .
H H22A 0.8596 0.6769 0.5347 0.124 Uiso calc 1 . .
H H22B 0.9334 0.5827 0.5281 0.124 Uiso calc 1 . .
H H22C 0.8159 0.5720 0.5171 0.124 Uiso calc 1 . .
C C19 1.4549(6) 1.0668(8) 0.4174(3) 0.086(3) Uani d 1 . .
H H19A 1.4204 1.1022 0.3936 0.128 Uiso calc 1 . .
H H19B 1.4798 1.0017 0.4068 0.128 Uiso calc 1 . .
H H19C 1.5118 1.1076 0.4277 0.128 Uiso calc 1 . .
C C17 1.2096(8) 1.0901(9) 0.5904(3) 0.104(4) Uani d 1 . .
H H17A 1.2163 1.1602 0.5807 0.157 Uiso calc 1 . .
H H17B 1.2750 1.0656 0.6009 0.157 Uiso calc 1 . .
H H17C 1.1602 1.0866 0.6142 0.157 Uiso calc 1 . .
O O8 0.4584(16) 0.3998(17) 0.4571(7) 0.177(8) Uani d 0.5 A -1
H H8A 0.5022 0.4544 0.4613 0.265 Uiso d 0.5 A -1
C C23 0.3896(19) 0.3736(17) 0.4889(8) 0.108(7) Uani d 0.5 A -1
H H23A 0.3470 0.4341 0.4933 0.130 Uiso calc 0.5 A -1
H H23B 0.4291 0.3653 0.5161 0.130 Uiso calc 0.5 A -1
C C24 0.319(3) 0.287(3) 0.4878(12) 0.164(13) Uani d 0.5 A -1
H H24A 0.3262 0.2506 0.4601 0.247 Uiso calc 0.5 A -1
H H24B 0.2492 0.3117 0.4904 0.247 Uiso calc 0.5 A -1
H H24C 0.3334 0.2412 0.5122 0.247 Uiso calc 0.5 A -1
O O9 0.6400(13) 0.5606(12) 0.4753(9) 0.192(11) Uani d 0.5 B -1
H H9A 0.6367 0.6301 0.4706 0.289 Uiso d 0.5 B -1
H H9B 0.7011 0.5451 0.4635 0.289 Uiso d 0.5 B -1

loop_
_atom_site_aniso_label
_atom_site_aniso_U_11
_atom_site_aniso_U_22
_atom_site_aniso_U_33
_atom_site_aniso_U_12
_atom_site_aniso_U_13
_atom_site_aniso_U_23
S1 0.0592(11) 0.0558(11) 0.0461(9) -0.0131(9) -0.0010(8) 0.0016(8)
O3 0.057(3) 0.067(3) 0.045(3) 0.013(2) 0.002(2) -0.015(2)
O6 0.060(3) 0.082(4) 0.053(3) -0.023(3) 0.007(2) -0.021(3)
O5 0.081(3) 0.062(3) 0.043(3) 0.003(3) 0.006(2) -0.014(2)
O1 0.058(3) 0.083(4) 0.066(3) -0.008(3) -0.010(3) 0.005(3)
O2 0.085(4) 0.058(3) 0.076(4) -0.012(3) 0.002(3) -0.017(3)
O4 0.079(4) 0.092(4) 0.062(3) 0.015(3) -0.021(3) -0.006(3)
O7 0.054(3) 0.080(4) 0.064(3) -0.019(3) 0.007(3) -0.004(3)
N1 0.049(3) 0.043(3) 0.036(3) 0.000(3) 0.004(2) -0.007(2)
N2 0.057(4) 0.064(4) 0.043(3) 0.015(3) -0.006(3) -0.008(3)
C3 0.042(3) 0.046(4) 0.037(3) -0.003(3) 0.009(3) -0.002(3)
C2 0.049(4) 0.048(4) 0.035(3) 0.000(3) 0.000(3) -0.005(3)
C12 0.059(4) 0.045(4) 0.041(4) -0.010(3) 0.008(3) -0.003(3)
C11 0.048(4) 0.043(4) 0.044(4) -0.002(3) 0.008(3) -0.006(3)
C13 0.047(4) 0.045(4) 0.044(4) 0.000(3) 0.003(3) 0.000(3)
C14 0.051(4) 0.052(4) 0.051(4) -0.008(3) 0.013(3) -0.004(3)
C4 0.051(4) 0.042(4) 0.042(4) -0.006(3) 0.011(3) -0.001(3)
C8 0.054(4) 0.054(4) 0.063(5) 0.003(4) -0.005(4) -0.003(4)
C5 0.050(4) 0.046(4) 0.048(4) -0.001(3) 0.003(3) 0.001(3)
C1 0.049(4) 0.050(4) 0.040(3) -0.007(3) -0.001(3) -0.004(3)
C20 0.051(4) 0.069(5) 0.053(4) -0.007(4) 0.013(4) 0.006(4)
C6 0.070(5) 0.068(5) 0.042(4) -0.008(4) -0.001(4) 0.002(4)
C18 0.046(4) 0.055(4) 0.059(4) -0.005(4) 0.002(3) 0.003(3)
C15 0.041(4) 0.055(4) 0.055(4) -0.003(3) -0.001(3) -0.003(3)
C21 0.063(5) 0.065(5) 0.043(4) -0.006(4) 0.005(3) -0.006(3)
C10 0.059(5) 0.053(4) 0.063(5) 0.010(4) 0.009(4) -0.010(4)
C16 0.044(4) 0.090(6) 0.062(5) -0.006(4) 0.004(3) -0.021(4)
C9 0.053(5) 0.059(5) 0.090(6) 0.011(4) 0.007(4) -0.001(4)
C7 0.079(5) 0.098(6) 0.051(4) 0.024(5) -0.009(4) -0.017(4)
C22 0.102(7) 0.096(7) 0.050(5) -0.029(5) 0.010(4) 0.017(4)
C19 0.062(5) 0.123(8) 0.072(6) -0.027(5) 0.004(4) 0.023(5)
C17 0.086(7) 0.148(9) 0.079(7) -0.024(7) 0.014(5) -0.052(6)
O8 0.161(12) 0.190(14) 0.180(14) 0.097(10) -0.023(11) 0.023(12)
C23 0.110(11) 0.086(10) 0.129(13) 0.061(8) -0.053(9) 0.002(10)
C24 0.179(19) 0.150(17) 0.16(2) 0.014(15) -0.043(16) -0.010(15)
O9 0.126(14) 0.125(14) 0.33(3) -0.030(11) 0.032(16) 0.084(16)

loop_
_atom_type_symbol
_atom_type_description
_atom_type_scat_dispersion_real
_atom_type_scat_dispersion_imag
_atom_type_scat_source
C C 0.0030 0.0020 'International Tables Vol C Tables 4.2.6.8 and 6.1.1.4'
H H 0.0000 0.0000 'International Tables Vol C Tables 4.2.6.8 and 6.1.1.4'
N N 0.0060 0.0030 'International Tables Vol C Tables 4.2.6.8 and 6.1.1.4'
O O 0.0110 0.0060 'International Tables Vol C Tables 4.2.6.8 and 6.1.1.4'
S S 0.1250 0.1230 'International Tables Vol C Tables 4.2.6.8 and 6.1.1.4'

loop_
_geom_angle_atom_site_label_1
_geom_angle_atom_site_label_2
_geom_angle_atom_site_label_3
_geom_angle
O1 S1 C1 109.0(3)
O1 S1 C22 108.0(4)
O2 S1 O1 117.0(3)
O2 S1 C1 109.1(3)
O2 S1 C22 110.0(4)
C22 S1 C1 102.8(4)
C15 O6 C16 116.6(5)
C18 O7 C19 115.9(6)
C3 N1 C2 124.2(5)
C12 N1 C3 110.2(5)
C12 N1 C2 125.5(5)
C5 N2 H2 115.3
C6 N2 H2 114.8
C6 N2 C5 129.9(6)
O3 C3 N1 124.4(6)
O3 C3 C4 128.5(6)
N1 C3 C4 107.0(5)
N1 C2 H2A 106.9
N1 C2 C13 112.7(5)
N1 C2 C1 111.5(5)
C13 C2 H2A 106.9
C13 C2 C1 111.6(5)
C1 C2 H2A 106.9
O5 C12 N1 124.8(6)
O5 C12 C11 127.4(6)
N1 C12 C11 107.9(5)
C4 C11 C12 106.6(6)
C10 C11 C12 130.7(6)
C10 C11 C4 122.7(6)
C14 C13 C2 122.5(5)
C21 C13 C2 119.2(6)
C21 C13 C14 118.3(6)
C13 C14 H14 119.1
C15 C14 C13 121.8(6)
C15 C14 H14 119.1
C11 C4 C3 108.3(6)
C5 C4 C3 130.6(6)
C5 C4 C11 121.1(6)
C5 C8 H8 119.6
C9 C8 H8 119.6
C9 C8 C5 120.8(7)
N2 C5 C8 124.6(6)
C4 C5 N2 118.5(6)
C4 C5 C8 116.9(6)
S1 C1 H1A 108.7
S1 C1 H1B 108.7
C2 C1 S1 114.1(4)
C2 C1 H1A 108.7
C2 C1 H1B 108.7
H1A C1 H1B 107.6
C18 C20 H20 119.8
C18 C20 C21 120.3(6)
C21 C20 H20 119.8
O4 C6 N2 122.3(7)
O4 C6 C7 122.7(7)
N2 C6 C7 115.1(7)
O7 C18 C20 124.7(6)
O7 C18 C15 116.0(6)
C20 C18 C15 119.4(6)
O6 C15 C14 125.3(6)
O6 C15 C18 115.7(6)
C14 C15 C18 118.9(6)
C13 C21 C20 121.3(6)
C13 C21 H21 119.3
C20 C21 H21 119.3
C11 C10 H10 121.9
C11 C10 C9 116.3(6)
C9 C10 H10 121.9
O6 C16 H16A 110.1
O6 C16 H16B 110.1
O6 C16 C17 108.2(6)
H16A C16 H16B 108.4
C17 C16 H16A 110.1
C17 C16 H16B 110.1
C8 C9 C10 122.2(7)
C8 C9 H9 118.9
C10 C9 H9 118.9
C6 C7 H7A 109.4
C6 C7 H7B 109.4
C6 C7 H7C 109.6
H7A C7 H7B 109.5
H7A C7 H7C 109.5
H7B C7 H7C 109.4
S1 C22 H22A 109.5
S1 C22 H22B 109.5
S1 C22 H22C 109.5
H22A C22 H22B 109.5
H22A C22 H22C 109.5
H22B C22 H22C 109.5
O7 C19 H19A 109.5
O7 C19 H19B 109.5
O7 C19 H19C 109.5
H19A C19 H19B 109.5
H19A C19 H19C 109.5
H19B C19 H19C 109.5
C16 C17 H17A 109.5
C16 C17 H17B 109.5
C16 C17 H17C 109.5
H17A C17 H17B 109.5
H17A C17 H17C 109.5
H17B C17 H17C 109.5
C23 O8 H8A 120.7
O8 C23 H23A 105.6
O8 C23 H23B 105.6
O8 C23 C24 127(3)
H23A C23 H23B 106.1
C24 C23 H23A 105.6
C24 C23 H23B 105.6
C23 C24 H24A 109.5
C23 C24 H24B 109.5
C23 C24 H24C 109.5
H24A C24 H24B 109.5
H24A C24 H24C 109.5
H24B C24 H24C 109.5
H9A O9 H9B 101.7

loop_
_geom_bond_atom_site_label_1
_geom_bond_atom_site_label_2
_geom_bond_distance
S1 O1 1.436(5)
S1 O2 1.428(6)
S1 C1 1.768(6)
S1 C22 1.744(7)
O3 C3 1.214(7)
O6 C15 1.373(8)
O6 C16 1.433(8)
O5 C12 1.221(7)
O4 C6 1.232(9)
O7 C18 1.368(8)
O7 C19 1.430(9)
N1 C3 1.394(8)
N1 C2 1.461(8)
N1 C12 1.388(8)
N2 H2 0.8600
N2 C5 1.401(8)
N2 C6 1.353(9)
C3 C4 1.478(9)
C2 H2A 0.9800
C2 C13 1.518(9)
C2 C1 1.539(8)
C12 C11 1.485(9)
C11 C4 1.392(8)
C11 C10 1.360(9)
C13 C14 1.394(9)
C13 C21 1.372(9)
C14 H14 0.9300
C14 C15 1.375(9)
C4 C5 1.381(9)
C8 H8 0.9300
C8 C5 1.401(9)
C8 C9 1.377(10)
C1 H1A 0.9700
C1 H1B 0.9700
C20 H20 0.9300
C20 C18 1.372(10)
C20 C21 1.390(10)
C6 C7 1.485(10)
C18 C15 1.417(10)
C21 H21 0.9300
C10 H10 0.9300
C10 C9 1.400(11)
C16 H16A 0.9700
C16 H16B 0.9700
C16 C17 1.495(11)
C9 H9 0.9300
C7 H7A 0.9601
C7 H7B 0.9599
C7 H7C 0.9602
C22 H22A 0.9600
C22 H22B 0.9600
C22 H22C 0.9600
C19 H19A 0.9600
C19 H19B 0.9600
C19 H19C 0.9600
C17 H17A 0.9600
C17 H17B 0.9600
C17 H17C 0.9600
O8 H8A 0.9182
O8 C23 1.35(2)
C23 H23A 0.9700
C23 H23B 0.9700
C23 C24 1.46(2)
C24 H24A 0.9600
C24 H24B 0.9600
C24 H24C 0.9600
O9 H9A 0.9150
O9 H9B 0.8918

loop_
_geom_hbond_atom_site_label_D
_geom_hbond_atom_site_label_H
_geom_hbond_atom_site_label_A
_geom_hbond_site_symmetry_A
_geom_hbond_distance_DH
_geom_hbond_distance_HA
_geom_hbond_distance_DA
_geom_hbond_angle_DHA
N2 H2 O3 . 0.86 2.31 2.986(7) 135.6
O8 H8A O9 . 0.92 2.30 3.20(3) 166.2
O9 H9B O1 . 0.89 2.54 2.994(17) 112.3
C8 H8 O4 . 0.93 2.30 2.894(9) 121.0
C1 H1A O5 . 0.97 2.45 3.068(8) 121.0
C1 H1A O5 6_556 0.97 2.32 3.172(8) 146.7
C1 H1B O4 5_565 0.97 2.56 3.524(9) 171.6
C14 H14 O5 6_556 0.93 2.49 3.415(8) 178.1
C19 H19C O4 2_755 0.96 2.61 3.567(10) 172.6
C20 H20 O2 5_565 0.93 2.46 3.370(9) 166.4
C22 H22C O3 2_645 0.96 2.44 3.088(9) 124.4
C22 H22C O9 . 0.96 2.61 3.36(2) 135.7

loop_
_geom_torsion_atom_site_label_1
_geom_torsion_atom_site_label_2
_geom_torsion_atom_site_label_3
_geom_torsion_atom_site_label_4
_geom_torsion
O3 C3 C4 C11 179.6(6)
O3 C3 C4 C5 -0.2(11)
O5 C12 C11 C4 179.6(6)
O5 C12 C11 C10 -1.3(12)
O1 S1 C1 C2 -71.1(6)
O2 S1 C1 C2 57.7(6)
O7 C18 C15 O6 1.6(9)
O7 C18 C15 C14 179.7(6)
N1 C3 C4 C11 -0.2(7)
N1 C3 C4 C5 180.0(6)
N1 C2 C13 C14 102.5(7)
N1 C2 C13 C21 -79.2(7)
N1 C2 C1 S1 60.1(6)
N1 C12 C11 C4 -0.3(7)
N1 C12 C11 C10 178.8(7)
C3 N1 C2 C13 111.8(6)
C3 N1 C2 C1 -121.8(6)
C3 N1 C12 O5 -179.8(6)
C3 N1 C12 C11 0.1(7)
C3 C4 C5 N2 -2.9(11)
C3 C4 C5 C8 178.7(6)
C2 N1 C3 O3 -3.8(9)
C2 N1 C3 C4 176.1(5)
C2 N1 C12 O5 4.3(10)
C2 N1 C12 C11 -175.8(5)
C2 C13 C14 C15 177.3(6)
C2 C13 C21 C20 -178.2(6)
C12 N1 C3 O3 -179.8(6)
C12 N1 C3 C4 0.1(6)
C12 N1 C2 C13 -72.8(7)
C12 N1 C2 C1 53.6(8)
C12 C11 C4 C3 0.3(7)
C12 C11 C4 C5 -179.9(6)
C12 C11 C10 C9 -179.1(7)
C11 C4 C5 N2 177.4(6)
C11 C4 C5 C8 -1.0(10)
C11 C10 C9 C8 -0.4(11)
C13 C2 C1 S1 -173.0(4)
C13 C14 C15 O6 179.5(7)
C13 C14 C15 C18 1.6(10)
C14 C13 C21 C20 0.2(10)
C4 C11 C10 C9 -0.2(10)
C5 N2 C6 O4 -5.0(12)
C5 N2 C6 C7 175.8(7)
C5 C8 C9 C10 0.3(12)
C1 C2 C13 C14 -23.8(9)
C1 C2 C13 C21 154.5(6)
C20 C18 C15 O6 -179.6(6)
C20 C18 C15 C14 -1.5(10)
C6 N2 C5 C4 177.9(7)
C6 N2 C5 C8 -3.9(12)
C18 C20 C21 C13 -0.1(11)
C15 O6 C16 C17 -179.4(7)
C21 C13 C14 C15 -1.0(10)
C21 C20 C18 O7 179.5(7)
C21 C20 C18 C15 0.8(11)
C10 C11 C4 C3 -178.9(6)
C10 C11 C4 C5 0.9(10)
C16 O6 C15 C14 -0.5(10)
C16 O6 C15 C18 177.4(6)
C9 C8 C5 N2 -177.9(7)
C9 C8 C5 C4 0.4(10)
C22 S1 C1 C2 174.5(5)
C19 O7 C18 C20 4.8(10)
C19 O7 C18 C15 -176.4(7)

_cod_database_fobs_code 2242158
